data_2021253
loop_
_publ_author_name
'Gumerova, Nadiia I.'
'Dobrov, Anatolie'
'Roller, Alexander'
'Rompel, Annette'

_publ_section_title
;
 Iron(II) and copper(II) paratungstates B: a single-crystal X-ray
 diffraction study
;
_journal_coeditor_code JR3015
_journal_issue 11
_journal_name_full 'Acta Crystallographica Section C'
_journal_page_first
;
;
_journal_paper_doi 10.1107/S2053229618010021
_journal_volume 74
_journal_year 2018
_chemical_formula_iupac 'Na4 Cu3 [W12 O40 (O H)2], 28H2 O'
_chemical_formula_moiety 'Cu3 H36 Na4 O64 W12, 4(H2 O)'
_chemical_formula_sum 'Cu3 H44 Na4 O68 W12'
_chemical_formula_weight 3621.13
_chemical_name_common 'sodium-copper(II) paratungstateB'
_space_group_crystal_system triclinic
_space_group_IT_number 2
_space_group_name_Hall '-P 1'
_space_group_name_H-M_alt 'P -1'
_symmetry_space_group_name_Hall '-P 1'
_symmetry_space_group_name_H-M 'P -1'
_atom_sites_solution_hydrogens difmap
_audit_creation_method
;
Olex2 1.2
(compiled 2018.04.26 svn.r3504 for OlexSys, GUI svn.r5492)
;
_cell_angle_alpha 113.7710(10)
_cell_angle_beta 90.4430(10)
_cell_angle_gamma 112.5020(10)
_cell_formula_units_Z 1
_cell_length_a 10.6516(5)
_cell_length_b 12.7532(6)
_cell_length_c 13.0730(5)
_cell_measurement_reflns_used 6027
_cell_measurement_temperature 100
_cell_measurement_theta_max 29.95
_cell_measurement_theta_min 3.04
_cell_volume 1473.65(11)
_computing_cell_refinement
;
SAINT (Bruker, 2015)
;
_computing_data_collection APEX3
_computing_data_reduction
;
SAINT (Bruker, 2015)
;
_computing_molecular_graphics
;
OLEX2 (Dolomanov <i>et al.</i>, 2009) and
DIAMOND (Brandenburg, 2006)
;
_computing_publication_material
;
OLEX2 (Dolomanov <i>et al.</i>, 2009)
;
_computing_structure_refinement
;
SHELXL2014 (Sheldrick, 2015)
;
_computing_structure_solution
;
SHELXS97 (Sheldrick, 2008) and
shelXle (H\"ubschle <i>et al.</i>,  2011)
;
_diffrn_ambient_temperature 100
_diffrn_measured_fraction_theta_full 0.986
_diffrn_measured_fraction_theta_max 0.985
_diffrn_measurement_device_type 'Bruker APEX-II CCD'
_diffrn_measurement_method '\f and \w scans'
_diffrn_radiation_probe x-ray
_diffrn_radiation_type MoK\a
_diffrn_radiation_wavelength 0.71073
_diffrn_reflns_av_R_equivalents 0.0475
_diffrn_reflns_av_unetI/netI 0.0538
_diffrn_reflns_limit_h_max 12
_diffrn_reflns_limit_h_min -12
_diffrn_reflns_limit_k_max 14
_diffrn_reflns_limit_k_min -15
_diffrn_reflns_limit_l_max 15
_diffrn_reflns_limit_l_min -11
_diffrn_reflns_number 11292
_diffrn_reflns_theta_full 25.242
_diffrn_reflns_theta_max 25.350
_diffrn_reflns_theta_min 2.109
_diffrn_source 'sealed xray tube'
_diffrn_standards_number 0
_exptl_absorpt_coefficient_mu 24.527
_exptl_absorpt_correction_T_max 0.0232
_exptl_absorpt_correction_T_min 0.0037
_exptl_absorpt_correction_type multi-scan
_exptl_absorpt_process_details
;
(SADABS; Bruker, 2016)
;
_exptl_crystal_colour blue
_exptl_crystal_density_diffrn 4.080
_exptl_crystal_description plate
_exptl_crystal_F_000 1607
_exptl_crystal_size_max 0.13
_exptl_crystal_size_mid 0.07
_exptl_crystal_size_min 0.02
_refine_diff_density_max 2.153
_refine_diff_density_min -1.633
_refine_ls_extinction_coef 0.00022(6)
_refine_ls_extinction_expression Fc^*^=kFc[1+0.001xFc^2^\l^3^/sin(2\q)]^-1/4^
_refine_ls_extinction_method
;
SHELXL2014 (Sheldrick, 2015)
;
_refine_ls_goodness_of_fit_ref 1.050
_refine_ls_hydrogen_treatment mixed
_refine_ls_matrix_type full
_refine_ls_number_parameters 463
_refine_ls_number_reflns 5321
_refine_ls_number_restraints 100
_refine_ls_restrained_S_all 1.078
_refine_ls_R_factor_all 0.0394
_refine_ls_R_factor_gt 0.0352
_refine_ls_shift/su_max 0.000
_refine_ls_shift/su_mean 0.000
_refine_ls_structure_factor_coef Fsqd
_refine_ls_weighting_details 'w=1/[\s^2^(Fo^2^)+(0.0463P)^2^+6.2838P] where P=(Fo^2^+2Fc^2^)/3'
_refine_ls_weighting_scheme calc
_refine_ls_wR_factor_gt 0.0948
_refine_ls_wR_factor_ref 0.0983
_reflns_number_gt 4720
_reflns_number_total 5321
_reflns_threshold_expression 'I > 2\s(I)'
_cod_data_source_file jr3015sup1.cif
_cod_data_source_block ando209_p-1
_cod_database_code 2021253
_shelx_space_group_comment
;
The symmetry employed for this shelxl refinement is uniquely defined
by the following loop, which should always be used as a source of
symmetry information in preference to the above space-group names.
They are only intended as comments.
;
_shelx_estimated_absorpt_t_min 0.143
_shelx_estimated_absorpt_t_max 0.640

loop_
_space_group_symop_operation_xyz
'x, y, z'
'-x, -y, -z'

loop_
_atom_site_type_symbol
_atom_site_label
_atom_site_fract_x
_atom_site_fract_y
_atom_site_fract_z
_atom_site_U_iso_or_equiv
_atom_site_adp_type
_atom_site_calc_flag
_atom_site_occupancy
_atom_site_disorder_assembly
_atom_site_disorder_group
W W1 0.40078(5) 0.59904(4) 0.70077(4) 0.02587(13) Uani d 1 . .
W W2 0.29232(5) 0.29326(4) 0.70980(4) 0.02647(13) Uani d 1 . .
W W3 0.11342(5) 0.30259(4) 0.50852(4) 0.02644(13) Uani d 1 . .
W W4 0.36784(5) 0.55467(4) 0.25109(4) 0.02598(13) Uani d 1 . .
W W5 0.25460(5) 0.24015(4) 0.24532(4) 0.02651(13) Uani d 1 . .
W W6 0.44888(5) 0.25037(4) 0.45361(4) 0.02571(13) Uani d 1 . .
Cu Cu1 0.5000 0.5000 0.0000 0.0295(4) Uani d 1 . .
Cu Cu2 0.5000 0.0000 0.5000 0.0318(4) Uani d 1 . .
Cu Cu3 0.0000 0.0000 0.5000 0.0292(4) Uani d 1 . .
Na Na1 0.1011(5) 0.6455(5) 0.8881(4) 0.0388(11) Uani d 1 . .
Na Na2 0.2217(6) -0.0459(5) 0.6480(4) 0.0453(12) Uani d 1 . .
O O1 0.4360(8) 0.7354(7) 0.6568(6) 0.0307(17) Uani d 1 . .
O O2 0.2961(8) 0.6304(7) 0.7964(6) 0.0321(18) Uani d 1 . .
O O3 0.2806(8) 0.4797(7) 0.5682(6) 0.0274(16) Uani d 1 . .
O O4 0.4464(8) 0.4809(7) 0.7296(6) 0.0287(17) Uani d 1 . .
O O5 0.2953(7) 0.3510(7) 0.8548(6) 0.0278(16) Uani d 1 . .
O O6 0.1920(8) 0.1290(7) 0.6530(7) 0.0311(17) Uani d 1 . .
O O7 0.4689(7) 0.2862(7) 0.7099(6) 0.0265(16) Uani d 1 . .
O O8 0.1595(8) 0.3407(7) 0.6693(6) 0.0280(17) Uani d 1 . .
O O9 0.3000(7) 0.2617(7) 0.5253(6) 0.0256(16) Uani d 1 . .
O O10 0.0060(8) 0.1394(7) 0.4742(6) 0.0283(17) Uani d 1 . .
O O11 0.1443(7) 0.2788(7) 0.3603(6) 0.0273(16) Uani d 1 . .
O O12 -0.0075(8) 0.3650(7) 0.5232(6) 0.0303(17) Uani d 1 . .
O O13 0.3723(8) 0.5048(7) 0.1034(6) 0.0303(17) Uani d 1 . .
O O14 0.2479(8) 0.6201(7) 0.2670(6) 0.0292(17) Uani d 1 . .
O O15 0.2601(8) 0.3979(7) 0.2454(6) 0.0285(17) Uani d 1 . .
O O16 0.4167(8) 0.2715(7) 0.1837(6) 0.0277(17) Uani d 1 . .
O O17 0.1273(8) 0.1263(7) 0.1285(6) 0.0321(18) Uani d 1 . .
O O18 0.4261(8) 0.3860(7) 0.3991(6) 0.0270(16) Uani d 1 . .
O O19 0.2939(8) 0.1433(7) 0.3058(6) 0.0278(16) Uani d 1 . .
O O20 0.4522(8) 0.1175(7) 0.4616(6) 0.0308(17) Uani d 1 . .
O O21 0.5820(8) 0.3799(7) 0.5722(6) 0.0278(17) Uani d 1 . .
O O22 0.5004(8) 0.6562(7) -0.0030(7) 0.0322(18) Uani d 1 . .
H H22A 0.484(6) 0.641(10) -0.074(3) 0.048 Uiso d 1 . .
H H22B 0.572(9) 0.722(8) 0.045(6) 0.048 Uiso d 1 . .
O O23 0.2659(9) -0.1426(8) 0.4500(7) 0.039(2) Uani d 1 . .
O O24 0.5333(8) -0.0689(7) 0.3444(7) 0.0329(18) Uani d 1 . .
O O25 0.1090(9) -0.0398(7) 0.3744(7) 0.039(2) Uani d 1 . .
H H25A 0.110(4) -0.105(2) 0.3192(19) 0.059 Uiso d 1 . .
H H25B 0.166(10) 0.037(2) 0.392(8) 0.059 Uiso d 1 . .
O O26 0.0069(9) 0.5944(8) 0.7000(7) 0.0376(19) Uani d 1 . .
H H26A -0.0758 0.6059 0.6943 0.056 Uiso d 1 . .
H H26B -0.0175 0.5090 0.6477 0.056 Uiso d 1 . .
O O28 -0.0711(10) 0.6370(10) 1.0034(8) 0.053(3) Uani d 1 . .
H H28A -0.148(3) 0.585(9) 0.954(3) 0.080 Uiso d 1 . .
H H28B -0.056(11) 0.635(12) 1.068(7) 0.080 Uiso d 1 . .
O O29 0.2535(9) 0.6809(10) 1.0510(8) 0.047(2) Uani d 1 . .
H H29A 0.310(7) 0.654(10) 1.013(4) 0.070 Uiso d 1 . .
H H29B 0.282(10) 0.757(6) 1.107(9) 0.070 Uiso d 1 . .
O O30 0.0122(9) 0.4225(8) 0.8273(7) 0.039(2) Uani d 1 . .
H H30A 0.0498 0.3733 0.7612 0.058 Uiso d 1 . .
H H30B -0.0916 0.3696 0.7900 0.058 Uiso d 1 . .
O O31 0.2749(14) 0.1008(11) 0.8572(10) 0.072(3) Uani d 1 . .
H H31A 0.306(13) 0.060(8) 0.883(4) 0.107 Uiso d 1 . .
H H31B 0.196(6) 0.105(11) 0.867(7) 0.107 Uiso d 1 . .
O O32 0.2210(10) -0.1857(9) 0.7127(9) 0.051(2) Uani d 1 . .
H H32A 0.150(6) -0.252(9) 0.712(13) 0.077 Uiso d 1 . .
H H32B 0.305(4) -0.174(11) 0.736(14) 0.077 Uiso d 1 . .
O O27 0.158(3) 0.860(3) 0.922(2) 0.057(5) Uani d 0.5 A 1
H H27A 0.246(5) 0.904(6) 0.946(10) 0.086 Uiso d 0.5 B 1
H H27B 0.113(6) 0.858(6) 0.865(4) 0.086 Uiso d 0.5 C 1
O O27B 0.119(3) 0.853(3) 0.960(2) 0.057(5) Uani d 0.5 A 2
H H27C 0.0694 0.8626 0.9158 0.086 Uiso d 0.5 A 2
H H27D 0.2008 0.9067 0.9675 0.086 Uiso d 0.5 A 2
O O35 0.3779(17) -0.0594(14) 0.1911(10) 0.097(5) Uani d 1 . .
H H35A 0.4125 -0.0615 0.2488 0.145 Uiso d 1 . .
H H35B 0.3375 -0.0105 0.2126 0.145 Uiso d 1 . .
O O33 0.004(6) 0.884(4) 1.035(4) 0.057(5) Uani d 0.2 D 1
H H33A 0.07(5) 0.951(12) 1.09(4) 0.086 Uiso d 0.2 E 1
H H33B -0.012(17) 0.808(8) 1.027(16) 0.086 Uiso d 0.2 F 1
O O34 -0.0162(12) -0.1184(11) 0.1541(9) 0.050(3) Uani d 0.8 G 2
H H34A 0.0167 -0.0472 0.2126 0.075 Uiso d 0.8 G 2
H H34B -0.0554 -0.1769 0.1746 0.075 Uiso d 0.8 G 2

loop_
_atom_site_aniso_label
_atom_site_aniso_U_11
_atom_site_aniso_U_22
_atom_site_aniso_U_33
_atom_site_aniso_U_12
_atom_site_aniso_U_13
_atom_site_aniso_U_23
W1 0.0266(2) 0.0247(2) 0.0263(2) 0.01145(19) 0.00481(18) 0.01057(19)
W2 0.0264(2) 0.0259(2) 0.0273(2) 0.01121(19) 0.00467(18) 0.01163(19)
W3 0.0264(2) 0.0253(2) 0.0273(2) 0.01089(19) 0.00448(18) 0.01138(19)
W4 0.0262(2) 0.0257(2) 0.0260(2) 0.01136(19) 0.00429(18) 0.01098(19)
W5 0.0270(2) 0.0250(2) 0.0265(2) 0.01085(19) 0.00361(18) 0.01049(19)
W6 0.0266(2) 0.0245(2) 0.0259(2) 0.01144(19) 0.00433(18) 0.01039(19)
Cu1 0.0326(10) 0.0310(10) 0.0286(10) 0.0162(9) 0.0076(8) 0.0138(8)
Cu2 0.0351(11) 0.0298(10) 0.0326(10) 0.0152(9) 0.0068(8) 0.0142(9)
Cu3 0.0302(10) 0.0274(10) 0.0319(10) 0.0130(8) 0.0059(8) 0.0140(8)
Na1 0.037(3) 0.042(3) 0.039(3) 0.019(2) 0.008(2) 0.017(2)
Na2 0.045(3) 0.037(3) 0.052(3) 0.015(2) 0.004(2) 0.021(2)
O1 0.027(4) 0.029(4) 0.031(4) 0.009(3) 0.002(3) 0.011(3)
O2 0.032(4) 0.038(4) 0.032(4) 0.017(4) 0.004(3) 0.019(4)
O3 0.028(4) 0.028(4) 0.028(4) 0.009(3) 0.009(3) 0.016(3)
O4 0.031(4) 0.025(4) 0.035(4) 0.015(3) 0.009(3) 0.014(3)
O5 0.023(4) 0.030(4) 0.030(4) 0.010(3) 0.004(3) 0.014(3)
O6 0.031(4) 0.029(4) 0.036(4) 0.015(3) 0.005(3) 0.015(4)
O7 0.024(4) 0.028(4) 0.029(4) 0.012(3) 0.002(3) 0.012(3)
O8 0.026(4) 0.033(4) 0.026(4) 0.011(3) 0.005(3) 0.015(3)
O9 0.026(4) 0.028(4) 0.021(4) 0.009(3) 0.004(3) 0.012(3)
O10 0.028(4) 0.023(4) 0.030(4) 0.007(3) 0.002(3) 0.011(3)
O11 0.023(4) 0.031(4) 0.031(4) 0.013(3) 0.004(3) 0.016(3)
O12 0.032(4) 0.037(4) 0.029(4) 0.017(4) 0.011(3) 0.018(4)
O13 0.028(4) 0.035(4) 0.029(4) 0.013(3) 0.007(3) 0.014(3)
O14 0.031(4) 0.026(4) 0.030(4) 0.011(3) 0.007(3) 0.013(3)
O15 0.029(4) 0.025(4) 0.030(4) 0.009(3) 0.006(3) 0.013(3)
O16 0.034(4) 0.030(4) 0.020(4) 0.015(3) 0.006(3) 0.010(3)
O17 0.039(5) 0.032(4) 0.028(4) 0.017(4) 0.006(3) 0.014(3)
O18 0.028(4) 0.021(4) 0.029(4) 0.008(3) 0.002(3) 0.010(3)
O19 0.025(4) 0.028(4) 0.032(4) 0.012(3) 0.007(3) 0.013(3)
O20 0.033(4) 0.033(4) 0.030(4) 0.016(4) 0.010(3) 0.015(4)
O21 0.024(4) 0.030(4) 0.025(4) 0.008(3) 0.006(3) 0.011(3)
O22 0.033(5) 0.032(4) 0.029(4) 0.017(4) 0.002(3) 0.008(4)
O23 0.037(5) 0.034(4) 0.040(5) 0.016(4) 0.002(4) 0.009(4)
O24 0.032(4) 0.029(4) 0.034(4) 0.013(4) 0.003(3) 0.010(3)
O25 0.043(5) 0.024(4) 0.042(5) 0.010(4) 0.012(4) 0.011(4)
O26 0.036(5) 0.042(5) 0.038(5) 0.020(4) 0.007(4) 0.017(4)
O28 0.043(6) 0.082(7) 0.036(5) 0.032(5) 0.011(4) 0.023(5)
O29 0.044(5) 0.062(6) 0.045(5) 0.031(5) 0.016(4) 0.026(5)
O30 0.036(5) 0.051(5) 0.029(4) 0.021(4) 0.009(4) 0.014(4)
O31 0.102(10) 0.065(7) 0.054(6) 0.043(7) 0.005(6) 0.025(6)
O32 0.039(5) 0.052(6) 0.070(7) 0.021(5) 0.012(5) 0.033(5)
O27 0.070(15) 0.047(7) 0.062(16) 0.028(10) 0.021(9) 0.027(10)
O27B 0.070(15) 0.047(7) 0.062(16) 0.028(10) 0.021(9) 0.027(10)
O35 0.126(11) 0.088(9) 0.065(7) 0.078(8) -0.027(7) -0.007(6)
O33 0.070(15) 0.047(7) 0.062(16) 0.028(10) 0.021(9) 0.027(10)
O34 0.047(7) 0.041(6) 0.030(6) -0.005(5) 0.010(5) 0.008(5)

loop_
_atom_type_symbol
_atom_type_description
_atom_type_scat_dispersion_real
_atom_type_scat_dispersion_imag
_atom_type_scat_source
Cu Cu 0.3201 1.2651 'International Tables Vol C Tables 4.2.6.8 and 6.1.1.4'
H H 0.0000 0.0000 'International Tables Vol C Tables 4.2.6.8 and 6.1.1.4'
Na Na 0.0362 0.0249 'International Tables Vol C Tables 4.2.6.8 and 6.1.1.4'
O O 0.0106 0.0060 'International Tables Vol C Tables 4.2.6.8 and 6.1.1.4'
W W -0.8490 6.8722 'International Tables Vol C Tables 4.2.6.8 and 6.1.1.4'

loop_
_geom_angle_atom_site_label_1
_geom_angle_atom_site_label_2
_geom_angle_atom_site_label_3
_geom_angle_site_symmetry_1
_geom_angle_site_symmetry_3
_geom_angle
O1 W1 O16 . 2_666 82.4(3)
O1 W1 O18 . 2_666 70.2(3)
O2 W1 O1 . . 99.5(3)
O2 W1 O3 . . 104.1(4)
O2 W1 O4 . . 102.2(3)
O2 W1 O16 . 2_666 94.8(3)
O2 W1 O18 . 2_666 164.6(3)
O3 W1 O1 . . 93.2(3)
O3 W1 O4 . . 94.1(3)
O3 W1 O16 . 2_666 161.1(3)
O3 W1 O18 . 2_666 88.3(3)
O4 W1 O1 . . 154.6(3)
O4 W1 O16 . 2_666 82.8(3)
O4 W1 O18 . 2_666 85.7(3)
O16 W1 O18 2_666 2_666 72.9(3)
O4 W2 O9 . . 77.3(3)
O5 W2 O4 . . 91.7(3)
O5 W2 O6 . . 105.6(3)
O5 W2 O7 . . 98.5(3)
O5 W2 O8 . . 98.8(3)
O5 W2 O9 . . 167.4(3)
O6 W2 O4 . . 161.2(3)
O6 W2 O7 . . 96.2(3)
O6 W2 O8 . . 99.2(3)
O6 W2 O9 . . 86.2(3)
O7 W2 O4 . . 73.6(3)
O7 W2 O9 . . 84.4(3)
O8 W2 O4 . . 85.1(3)
O8 W2 O7 . . 152.8(3)
O8 W2 O9 . . 74.4(3)
O3 W3 Na2 . 2_556 159.2(2)
O3 W3 O9 . . 76.3(3)
O8 W3 Na2 . 2_556 115.9(2)
O8 W3 O3 . . 79.4(3)
O8 W3 O9 . . 73.4(3)
O9 W3 Na2 . 2_556 120.3(2)
O10 W3 Na2 . 2_556 37.5(3)
O10 W3 O3 . . 163.0(3)
O10 W3 O8 . . 90.7(3)
O10 W3 O9 . . 87.7(3)
O10 W3 O11 . . 97.4(3)
O11 W3 Na2 . 2_556 82.2(2)
O11 W3 O3 . . 87.2(3)
O11 W3 O8 . . 157.1(3)
O11 W3 O9 . . 85.5(3)
O12 W3 Na2 . 2_556 71.8(3)
O12 W3 O3 . . 93.1(3)
O12 W3 O8 . . 97.5(3)
O12 W3 O9 . . 167.0(3)
O12 W3 O10 . . 101.9(4)
O12 W3 O11 . . 101.7(3)
O7 W4 O4 2_666 2_666 72.8(3)
O7 W4 O21 2_666 2_666 79.7(3)
O13 W4 O4 . 2_666 88.2(3)
O13 W4 O7 . 2_666 91.2(3)
O13 W4 O15 . . 98.3(3)
O13 W4 O21 . 2_666 164.6(3)
O14 W4 O4 . 2_666 164.9(3)
O14 W4 O7 . 2_666 95.4(3)
O14 W4 O13 . . 101.8(3)
O14 W4 O15 . . 101.3(3)
O14 W4 O21 . 2_666 91.5(3)
O15 W4 O4 . 2_666 88.2(3)
O15 W4 O7 . 2_666 158.6(3)
O15 W4 O21 . 2_666 86.6(3)
O21 W4 O4 2_666 2_666 77.3(3)
O11 W5 O15 . . 81.1(3)
O11 W5 O18 . . 80.1(3)
O15 W5 O18 . . 80.2(3)
O16 W5 O11 . . 154.7(3)
O16 W5 O15 . . 86.7(3)
O16 W5 O18 . . 76.0(3)
O17 W5 O11 . . 100.9(3)
O17 W5 O15 . . 101.6(3)
O17 W5 O16 . . 103.2(3)
O17 W5 O18 . . 178.1(3)
O17 W5 O19 . . 102.1(3)
O19 W5 O11 . . 89.2(3)
O19 W5 O15 . . 155.7(3)
O19 W5 O16 . . 93.1(3)
O19 W5 O18 . . 76.2(3)
O1 W6 O18 2_666 . 72.0(3)
O1 W6 O19 2_666 . 81.2(3)
O9 W6 O1 . 2_666 154.3(3)
O9 W6 O18 . . 84.3(3)
O9 W6 O19 . . 82.9(3)
O19 W6 O18 . . 73.4(3)
O20 W6 O1 . 2_666 100.5(3)
O20 W6 O9 . . 100.5(3)
O20 W6 O18 . . 166.0(3)
O20 W6 O19 . . 94.0(3)
O20 W6 O21 . . 102.8(4)
O21 W6 O1 . 2_666 93.7(3)
O21 W6 O9 . . 95.7(3)
O21 W6 O18 . . 89.6(3)
O21 W6 O19 . . 163.0(3)
O5 Cu1 O5 2_666 1_554 180.0(4)
O13 Cu1 O5 2_665 1_554 95.3(3)
O13 Cu1 O5 . 1_554 84.7(3)
O13 Cu1 O5 . 2_666 95.3(3)
O13 Cu1 O5 2_665 2_666 84.7(3)
O13 Cu1 O13 . 2_665 180.0
O13 Cu1 O22 2_665 2_665 89.8(3)
O13 Cu1 O22 . 2_665 90.2(3)
O13 Cu1 O22 2_665 . 90.2(3)
O13 Cu1 O22 . . 89.8(3)
O22 Cu1 O5 . 1_554 96.7(3)
O22 Cu1 O5 2_665 2_666 96.7(3)
O22 Cu1 O5 . 2_666 83.3(3)
O22 Cu1 O5 2_665 1_554 83.3(3)
O22 Cu1 O22 . 2_665 180.0
Na2 Cu2 Na2 2_656 . 180.0
O20 Cu2 Na2 . 2_656 89.6(2)
O20 Cu2 Na2 . . 90.4(2)
O20 Cu2 Na2 2_656 2_656 90.4(2)
O20 Cu2 Na2 2_656 . 89.6(2)
O20 Cu2 O20 . 2_656 180.00(15)
O20 Cu2 O23 . . 90.5(3)
O20 Cu2 O23 . 2_656 89.5(3)
O20 Cu2 O23 2_656 . 89.5(3)
O20 Cu2 O23 2_656 2_656 90.5(3)
O23 Cu2 Na2 2_656 2_656 45.2(2)
O23 Cu2 Na2 2_656 . 134.8(2)
O23 Cu2 Na2 . . 45.2(2)
O23 Cu2 Na2 . 2_656 134.8(2)
O23 Cu2 O23 2_656 . 180.0
O24 Cu2 Na2 . . 138.9(2)
O24 Cu2 Na2 . 2_656 41.1(2)
O24 Cu2 Na2 2_656 2_656 138.9(2)
O24 Cu2 Na2 2_656 . 41.1(2)
O24 Cu2 O20 . . 87.1(3)
O24 Cu2 O20 . 2_656 92.9(3)
O24 Cu2 O20 2_656 2_656 87.1(3)
O24 Cu2 O20 2_656 . 92.9(3)
O24 Cu2 O23 . . 93.9(3)
O24 Cu2 O23 2_656 2_656 93.9(3)
O24 Cu2 O23 . 2_656 86.1(3)
O24 Cu2 O23 2_656 . 86.1(3)
O24 Cu2 O24 2_656 . 180.0
Na2 Cu3 Na2 . 2_556 180.0
O6 Cu3 Na2 2_556 2_556 43.6(2)
O6 Cu3 Na2 . . 43.6(2)
O6 Cu3 Na2 . 2_556 136.4(2)
O6 Cu3 Na2 2_556 . 136.4(2)
O6 Cu3 O6 . 2_556 180.0(3)
O10 Cu3 Na2 . . 134.8(2)
O10 Cu3 Na2 . 2_556 45.2(2)
O10 Cu3 Na2 2_556 2_556 134.8(2)
O10 Cu3 Na2 2_556 . 45.2(2)
O10 Cu3 O6 2_556 . 86.7(3)
O10 Cu3 O6 2_556 2_556 93.3(3)
O10 Cu3 O6 . . 93.3(3)
O10 Cu3 O6 . 2_556 86.7(3)
O10 Cu3 O10 . 2_556 180.0
O10 Cu3 O25 . . 89.1(3)
O10 Cu3 O25 . 2_556 90.9(3)
O10 Cu3 O25 2_556 . 90.9(3)
O10 Cu3 O25 2_556 2_556 89.1(3)
O25 Cu3 Na2 . . 85.0(3)
O25 Cu3 Na2 2_556 2_556 85.0(3)
O25 Cu3 Na2 . 2_556 95.0(3)
O25 Cu3 Na2 2_556 . 95.0(3)
O25 Cu3 O6 2_556 2_556 96.9(3)
O25 Cu3 O6 2_556 . 83.1(3)
O25 Cu3 O6 . . 96.9(3)
O25 Cu3 O6 . 2_556 83.1(3)
O25 Cu3 O25 . 2_556 180.0(4)
O2 Na1 O29 . . 81.7(3)
O26 Na1 O2 . . 80.5(3)
O26 Na1 O28 . . 111.0(4)
O26 Na1 O29 . . 161.9(4)
O26 Na1 O30 . . 86.2(3)
O26 Na1 O27 . . 84.4(8)
O28 Na1 O2 . . 165.5(4)
O28 Na1 O29 . . 86.1(3)
O28 Na1 O30 . . 84.9(4)
O28 Na1 O27 . . 94.3(6)
O30 Na1 O2 . . 87.1(3)
O30 Na1 O29 . . 89.7(4)
O30 Na1 O27 . . 169.6(9)
O27 Na1 O2 . . 95.8(7)
O27 Na1 O29 . . 100.6(9)
O27B Na1 O2 . . 110.2(7)
O27B Na1 O26 . . 92.8(8)
O27B Na1 O28 . . 78.9(6)
O27B Na1 O29 . . 96.3(9)
O27B Na1 O30 . . 162.2(8)
Cu2 Na2 W3 . 2_556 118.32(15)
Cu3 Na2 W3 . 2_556 60.12(9)
Cu3 Na2 Cu2 . . 100.18(13)
O6 Na2 W3 . 2_556 101.7(3)
O6 Na2 Cu2 . . 93.5(2)
O6 Na2 Cu3 . . 44.0(2)
O6 Na2 O10 . 2_556 76.0(3)
O6 Na2 O23 . . 102.4(3)
O6 Na2 O24 . 2_656 87.4(3)
O6 Na2 O31 . . 76.2(4)
O10 Na2 W3 2_556 2_556 26.54(17)
O10 Na2 Cu2 2_556 . 113.4(2)
O10 Na2 Cu3 2_556 . 33.59(18)
O10 Na2 O23 2_556 . 76.4(3)
O10 Na2 O31 2_556 . 123.3(4)
O23 Na2 W3 . 2_556 77.0(2)
O23 Na2 Cu2 . . 41.4(2)
O23 Na2 Cu3 . . 79.5(2)
O23 Na2 O31 . . 158.1(4)
O24 Na2 W3 2_656 2_556 150.1(3)
O24 Na2 Cu2 2_656 . 32.0(2)
O24 Na2 Cu3 2_656 . 115.8(2)
O24 Na2 O10 2_656 2_556 141.2(3)
O24 Na2 O23 2_656 . 73.3(3)
O24 Na2 O31 2_656 . 84.8(4)
O31 Na2 W3 . 2_556 125.0(4)
O31 Na2 Cu2 . . 116.7(4)
O31 Na2 Cu3 . . 111.2(3)
O32 Na2 W3 . 2_556 80.5(3)
O32 Na2 Cu2 . . 106.6(3)
O32 Na2 Cu3 . . 139.6(3)
O32 Na2 O6 . . 156.0(4)
O32 Na2 O10 . 2_556 106.6(4)
O32 Na2 O23 . . 101.3(4)
O32 Na2 O24 . 2_656 102.6(4)
O32 Na2 O31 . . 83.0(4)
W6 O1 W1 2_666 . 119.2(4)
W1 O2 Na1 . . 165.1(4)
W1 O3 W3 . . 138.3(4)
W1 O4 W2 . . 124.5(4)
W1 O4 W4 . 2_666 138.3(4)
W4 O4 W2 2_666 . 95.7(3)
W2 O5 Cu1 . 1_556 124.8(4)
W2 O6 Cu3 . . 128.5(4)
W2 O6 Na2 . . 136.6(4)
Na2 O6 Cu3 . . 92.4(3)
W2 O7 W4 . 2_666 116.8(4)
W2 O8 W3 . . 118.1(4)
W3 O9 W2 . . 93.0(3)
W6 O9 W2 . . 124.6(4)
W6 O9 W3 . . 140.5(4)
W3 O10 Cu3 . . 142.8(4)
W3 O10 Na2 . 2_556 116.0(4)
Cu3 O10 Na2 . 2_556 101.2(3)
W3 O11 W5 . . 147.9(4)
W4 O13 Cu1 . . 141.2(5)
W4 O15 W5 . . 147.1(4)
W5 O16 W1 . 2_666 115.9(3)
W1 O18 W5 2_666 . 95.2(3)
W6 O18 W1 . 2_666 96.7(3)
W6 O18 W5 . . 96.3(3)
W5 O19 W6 . . 114.1(4)
W6 O20 Cu2 . . 165.2(5)
W6 O21 W4 . 2_666 138.5(4)
Cu2 O23 Na2 . . 93.5(3)
Cu2 O24 Na2 . 2_656 107.0(4)

loop_
_geom_bond_atom_site_label_1
_geom_bond_atom_site_label_2
_geom_bond_site_symmetry_2
_geom_bond_distance
W1 O1 . 1.951(7)
W1 O2 . 1.710(8)
W1 O3 . 1.818(7)
W1 O4 . 1.914(7)
W1 O16 2_666 2.067(8)
W1 O18 2_666 2.260(8)
W2 O4 . 2.230(7)
W2 O5 . 1.730(7)
W2 O6 . 1.762(8)
W2 O7 . 1.917(7)
W2 O8 . 1.884(8)
W2 O9 . 2.287(7)
W3 Na2 2_556 3.632(5)
W3 O3 . 2.088(7)
W3 O8 . 1.968(7)
W3 O9 . 2.268(8)
W3 O10 . 1.805(7)
W3 O11 . 1.888(7)
W3 O12 . 1.730(8)
W4 O4 2_666 2.226(8)
W4 O7 2_666 1.963(7)
W4 O13 . 1.780(7)
W4 O14 . 1.747(8)
W4 O15 . 1.855(7)
W4 O21 2_666 2.098(7)
W5 O11 . 1.938(7)
W5 O15 . 1.990(7)
W5 O16 . 1.882(8)
W5 O17 . 1.718(8)
W5 O18 . 2.273(7)
W5 O19 . 1.872(7)
W6 O1 2_666 1.920(8)
W6 O9 . 1.872(7)
W6 O18 . 2.207(7)
W6 O19 . 2.103(7)
W6 O20 . 1.753(8)
W6 O21 . 1.803(7)
Cu1 O5 1_554 2.413(7)
Cu1 O5 2_666 2.413(7)
Cu1 O13 . 1.926(8)
Cu1 O13 2_665 1.926(8)
Cu1 O22 . 2.007(8)
Cu1 O22 2_665 2.007(8)
Cu2 Na2 . 3.542(6)
Cu2 Na2 2_656 3.542(6)
Cu2 O20 . 1.985(8)
Cu2 O20 2_656 1.985(8)
Cu2 O23 . 2.345(8)
Cu2 O23 2_656 2.345(8)
Cu2 O24 . 1.961(8)
Cu2 O24 2_656 1.961(8)
Cu3 Na2 . 3.400(5)
Cu3 Na2 2_556 3.400(5)
Cu3 O6 . 2.366(8)
Cu3 O6 2_556 2.366(8)
Cu3 O10 . 1.918(7)
Cu3 O10 2_556 1.918(7)
Cu3 O25 2_556 2.027(8)
Cu3 O25 . 2.027(8)
Na1 O2 . 2.439(9)
Na1 O26 . 2.376(9)
Na1 O28 . 2.380(10)
Na1 O29 . 2.446(11)
Na1 O30 . 2.392(10)
Na1 O27 . 2.41(3)
Na1 O27B . 2.35(3)
Na2 W3 2_556 3.632(5)
Na2 O6 . 2.345(9)
Na2 O10 2_556 2.459(9)
Na2 O23 . 2.516(10)
Na2 O24 2_656 2.432(10)
Na2 O31 . 2.519(13)
Na2 O32 . 2.260(10)
O1 W6 2_666 1.920(8)
O4 W4 2_666 2.226(8)
O5 Cu1 1_556 2.413(7)
O7 W4 2_666 1.963(7)
O10 Na2 2_556 2.459(9)
O16 W1 2_666 2.067(7)
O18 W1 2_666 2.260(8)
O21 W4 2_666 2.098(7)
O24 Na2 2_656 2.432(10)

_cod_database_fobs_code 2021253
